data_7702789
loop_
_publ_author_name
'Song, Hui-Hua'
'Yin, Ping'
'Zheng, Li-Min'
'Korp, James D.'
'Jacobson, Allan J.'
'Gao, Song'
'Xin, Xin-Quan'

_publ_section_title
;
 Syntheses, crystal structures and magnetic properties of
 manganese(ii)-hedp compounds involving alkylenediamine templates (hedp =
 1-hydroxyethylidene-diphosphonate)
;
_journal_issue 13
_journal_name_full 'Journal of the Chemical Society, Dalton Transactions'
_journal_page_first 2752
_journal_paper_doi 10.1039/b200814a
_journal_year 2002
_chemical_formula_moiety '? C4 H14 N2 2+, C4 H12 O14 P4 Mn 2-'
_chemical_formula_sum 'C8 H26 Mn N2 O14 P4'
_chemical_formula_weight 553.13
_space_group_IT_number 2
_space_group_name_Hall '-P 1'
_space_group_name_H-M_alt 'P -1'
_symmetry_cell_setting triclinic
_symmetry_space_group_name_H-M 'P -1'
_atom_sites_solution_hydrogens geom
_atom_sites_solution_primary direct
_atom_sites_solution_secondary difmap
_audit_creation_method SHELXL-97
_cell_angle_alpha 65.237(2)
_cell_angle_beta 80.868(2)
_cell_angle_gamma 88.957(2)
_cell_formula_units_Z 1
_cell_length_a 5.3984(6)
_cell_length_b 9.4004(10)
_cell_length_c 10.4042(11)
_cell_measurement_reflns_used 1254
_cell_measurement_temperature 566(2)
_cell_measurement_theta_max 23.5
_cell_measurement_theta_min 2.19
_cell_volume 472.67(9)
_computing_cell_refinement 'Bruker SAINT software (Bruker, 1999)'
_computing_data_collection 'Siemens SMART software (Siemens, 1996)'
_computing_data_reduction 'Bruker SAINT software (Bruker, 1999)'
_computing_structure_refinement 'SHELXL-97 (Sheldrick, 1997)'
_computing_structure_solution 'SHELXS-97 (Sheldrick, 1997)'
_diffrn_ambient_temperature 293(2)
_diffrn_detector_area_resol_mean 1K
_diffrn_measured_fraction_theta_full 0.991
_diffrn_measured_fraction_theta_max 0.991
_diffrn_measurement_device_type 'Siemens SMART CCD'
_diffrn_measurement_method CCD
_diffrn_radiation_monochromator graphite
_diffrn_radiation_source 'fine-focus sealed tube'
_diffrn_radiation_type MoK\a
_diffrn_radiation_wavelength 0.71073
_diffrn_reflns_av_R_equivalents 0.0279
_diffrn_reflns_av_sigmaI/netI 0.0319
_diffrn_reflns_limit_h_max 6
_diffrn_reflns_limit_h_min -5
_diffrn_reflns_limit_k_max 10
_diffrn_reflns_limit_k_min -9
_diffrn_reflns_limit_l_max 11
_diffrn_reflns_limit_l_min 0
_diffrn_reflns_number 2168
_diffrn_reflns_theta_full 23.50
_diffrn_reflns_theta_max 23.50
_diffrn_reflns_theta_min 2.19
_diffrn_standards_decay_% 0.0
_exptl_absorpt_coefficient_mu 1.113
_exptl_absorpt_correction_T_max 0.975
_exptl_absorpt_correction_T_min 0.860
_exptl_absorpt_correction_type empirical
_exptl_crystal_colour colorless
_exptl_crystal_density_diffrn 1.943
_exptl_crystal_density_method 'not measured'
_exptl_crystal_description Plate
_exptl_crystal_F_000 285
_exptl_crystal_size_max 0.14
_exptl_crystal_size_mid 0.1
_exptl_crystal_size_min 0.04
_refine_diff_density_max 0.375
_refine_diff_density_min -0.481
_refine_diff_density_rms 0.074
_refine_ls_extinction_coef 0.011(4)
_refine_ls_extinction_expression Fc^*^=kFc[1+0.001xFc^2^\l^3^/sin(2\q)]^-1/4^
_refine_ls_extinction_method SHELXL
_refine_ls_goodness_of_fit_ref 1.026
_refine_ls_hydrogen_treatment mixed
_refine_ls_matrix_type full
_refine_ls_number_parameters 135
_refine_ls_number_reflns 1380
_refine_ls_number_restraints 0
_refine_ls_restrained_S_all 1.026
_refine_ls_R_factor_all 0.0414
_refine_ls_R_factor_gt 0.0310
_refine_ls_shift/su_max 0.000
_refine_ls_shift/su_mean 0.000
_refine_ls_structure_factor_coef Fsqd
_refine_ls_weighting_details 'calc w=1/[\s^2^(Fo^2^)+(0.0573P)^2^+0.0315P] where P=(Fo^2^+2Fc^2^)/3'
_refine_ls_weighting_scheme calc
_refine_ls_wR_factor_gt 0.0825
_refine_ls_wR_factor_ref 0.0858
_reflns_number_gt 1148
_reflns_number_total 1380
_reflns_threshold_expression >2sigma(I)
_cod_data_source_file b200814a.txt
_cod_data_source_block '[NH3(CH2)4NH3][Mn(hedpH2)2]'
_cod_depositor_comments
;
The following automatic conversions were performed:

data item '_exptl_absorpt_correction_type' value 'Empirical' was
changed to 'empirical' in accordance with the
/home/saulius/struct/COD-crude-data/automatic-downloads/DataCite-retrospective/RSC/depositions/lib/dictionaries/cif_core.dic
dictionary named 'cif_core.dic' version 2.4.2 last updated on
2011-04-26.

data item '_symmetry_cell_setting' value 'Triclinic' was changed to
'triclinic' in accordance with the
/home/saulius/struct/COD-crude-data/automatic-downloads/DataCite-retrospective/RSC/depositions/lib/dictionaries/cif_core.dic
dictionary named 'cif_core.dic' version 2.4.2 last updated on
2011-04-26.

Automatic conversion script
Id: cif_fix_values 6909 2019-04-08 15:41:33Z antanas 
;
_cod_original_sg_symbol_H-M P-1
_cod_database_code 7702789

loop_
_symmetry_equiv_pos_as_xyz
'x, y, z'
'-x, -y, -z'

loop_
_atom_site_label
_atom_site_type_symbol
_atom_site_fract_x
_atom_site_fract_y
_atom_site_fract_z
_atom_site_U_iso_or_equiv
_atom_site_adp_type
_atom_site_occupancy
_atom_site_symmetry_multiplicity
_atom_site_calc_flag
_atom_site_refinement_flags
Mn1 Mn 0.0000 0.0000 0.0000 0.0168(3) Uani 1 2 d S
P1 P 0.48287(15) 0.22298(9) 0.02341(9) 0.0140(3) Uani 1 1 d .
P2 P 0.21324(16) -0.05179(10) 0.29945(9) 0.0166(3) Uani 1 1 d .
O1 O 0.3412(4) 0.1570(2) -0.0559(2) 0.0172(5) Uani 1 1 d .
O2 O 0.7540(4) 0.1802(2) 0.0288(2) 0.0190(5) Uani 1 1 d .
O3 O 0.4693(4) 0.4045(2) -0.0492(2) 0.0213(6) Uani 1 1 d .
H3 H 0.5000 0.5000 0.0000 0.026 Uiso 1 2 d S
O4 O 0.0411(4) -0.0894(3) 0.2178(2) 0.0233(6) Uani 1 1 d .
O5 O 0.1087(4) -0.0896(3) 0.4543(2) 0.0259(6) Uani 1 1 d .
H5 H 0.0000 0.0000 0.5000 0.031 Uiso 1 2 d S
O6 O 0.4597(4) -0.1430(3) 0.3053(2) 0.0252(6) Uani 1 1 d .
H6 H 0.5093 -0.1432 0.2267 0.030 Uiso 1 1 calc R
O7 O 0.0730(4) 0.2412(3) 0.1947(2) 0.0241(6) Uani 1 1 d .
H7 H -0.0166 0.2073 0.1560 0.029 Uiso 1 1 calc R
C1 C 0.3062(6) 0.1594(4) 0.2077(3) 0.0165(8) Uani 1 1 d .
C2 C 0.4486(6) 0.2073(4) 0.2994(3) 0.0227(8) Uani 1 1 d .
H2A H 0.3430 0.1863 0.3895 0.034 Uiso 1 1 calc R
H2B H 0.4962 0.3173 0.2504 0.034 Uiso 1 1 calc R
H2C H 0.5965 0.1484 0.3164 0.034 Uiso 1 1 calc R
C3 C 0.8392(7) -0.4794(5) 0.3428(4) 0.0333(10) Uani 1 1 d .
H3A H 0.7152 -0.5666 0.3917 0.050 Uiso 1 1 calc R
H3B H 0.7572 -0.3843 0.3355 0.050 Uiso 1 1 calc R
C4 C 1.0481(7) -0.5039(4) 0.4295(4) 0.0350(10) Uani 1 1 d .
H4A H 1.1819 -0.4238 0.3755 0.052 Uiso 1 1 calc R
H4B H 1.1165 -0.6054 0.4473 0.052 Uiso 1 1 calc R
N1 N 0.9368(6) -0.4671(4) 0.1959(3) 0.0322(8) Uani 1 1 d .
H1N H 0.8108 -0.4499 0.1464 0.048 Uiso 1 1 calc R
H2N H 1.0058 -0.5560 0.2024 0.048 Uiso 1 1 calc R
H3N H 1.0520 -0.3879 0.1514 0.048 Uiso 1 1 calc R

loop_
_atom_site_aniso_label
_atom_site_aniso_U_11
_atom_site_aniso_U_22
_atom_site_aniso_U_33
_atom_site_aniso_U_23
_atom_site_aniso_U_13
_atom_site_aniso_U_12
Mn1 0.0148(4) 0.0177(4) 0.0207(4) -0.0105(3) -0.0037(3) 0.0010(3)
P1 0.0139(5) 0.0129(5) 0.0160(5) -0.0071(4) -0.0019(3) 0.0007(4)
P2 0.0169(5) 0.0166(5) 0.0158(5) -0.0066(4) -0.0016(4) 0.0021(4)
O1 0.0145(12) 0.0209(12) 0.0187(12) -0.0111(10) -0.0016(9) -0.0011(10)
O2 0.0145(12) 0.0220(13) 0.0242(13) -0.0135(10) -0.0030(10) 0.0024(10)
O3 0.0302(14) 0.0131(12) 0.0218(13) -0.0078(10) -0.0065(10) 0.0016(10)
O4 0.0232(14) 0.0219(13) 0.0212(13) -0.0053(10) -0.0034(10) -0.0055(11)
O5 0.0347(15) 0.0235(13) 0.0159(13) -0.0078(11) 0.0052(11) -0.0002(11)
O6 0.0242(14) 0.0247(14) 0.0253(14) -0.0100(11) -0.0029(11) 0.0074(11)
O7 0.0176(13) 0.0277(14) 0.0318(14) -0.0172(11) -0.0044(10) 0.0054(11)
C1 0.0149(18) 0.0177(18) 0.0190(18) -0.0101(14) -0.0028(14) 0.0058(14)
C2 0.029(2) 0.0221(19) 0.0172(19) -0.0086(15) -0.0026(15) -0.0042(16)
C3 0.032(2) 0.037(2) 0.035(2) -0.0168(19) -0.0122(18) 0.0078(19)
C4 0.037(2) 0.027(2) 0.040(2) -0.0120(19) -0.0083(19) 0.0032(18)
N1 0.0293(18) 0.0310(18) 0.0317(19) -0.0069(15) -0.0106(14) 0.0026(15)

loop_
_atom_type_symbol
_atom_type_description
_atom_type_scat_dispersion_real
_atom_type_scat_dispersion_imag
_atom_type_scat_source
C C 0.0033 0.0016 'International Tables Vol C Tables 4.2.6.8 and 6.1.1.4'
H H 0.0000 0.0000 'International Tables Vol C Tables 4.2.6.8 and 6.1.1.4'
N N 0.0061 0.0033 'International Tables Vol C Tables 4.2.6.8 and 6.1.1.4'
O O 0.0106 0.0060 'International Tables Vol C Tables 4.2.6.8 and 6.1.1.4'
P P 0.1023 0.0942 'International Tables Vol C Tables 4.2.6.8 and 6.1.1.4'
Mn Mn 0.3368 0.7283 'International Tables Vol C Tables 4.2.6.8 and 6.1.1.4'

loop_
_geom_angle_atom_site_label_1
_geom_angle_atom_site_label_2
_geom_angle_atom_site_label_3
_geom_angle
_geom_angle_site_symmetry_1
_geom_angle_site_symmetry_3
O4 Mn1 O4 180.00(16) . 2
O4 Mn1 O2 90.29(8) . 2_655
O4 Mn1 O2 89.71(8) 2 2_655
O4 Mn1 O2 89.71(8) . 1_455
O4 Mn1 O2 90.29(8) 2 1_455
O2 Mn1 O2 180.00(11) 2_655 1_455
O4 Mn1 O1 90.92(8) . 2
O4 Mn1 O1 89.08(8) 2 2
O2 Mn1 O1 91.37(8) 2_655 2
O2 Mn1 O1 88.63(8) 1_455 2
O4 Mn1 O1 89.08(8) . .
O4 Mn1 O1 90.92(8) 2 .
O2 Mn1 O1 88.63(8) 2_655 .
O2 Mn1 O1 91.37(8) 1_455 .
O1 Mn1 O1 180.00(12) 2 .
O2 P1 O1 115.86(12) . .
O2 P1 O3 109.84(13) . .
O1 P1 O3 107.10(12) . .
O2 P1 C1 109.96(13) . .
O1 P1 C1 107.92(13) . .
O3 P1 C1 105.64(13) . .
O4 P2 O5 115.87(14) . .
O4 P2 O6 111.90(14) . .
O5 P2 O6 104.73(13) . .
O4 P2 C1 108.80(14) . .
O5 P2 C1 107.86(14) . .
O6 P2 C1 107.26(13) . .
P1 O1 Mn1 135.73(12) . .
P1 O2 Mn1 138.14(13) . 1_655
P2 O4 Mn1 134.94(13) . .
O7 C1 C2 107.8(2) . .
O7 C1 P2 106.1(2) . .
C2 C1 P2 110.3(2) . .
O7 C1 P1 106.60(19) . .
C2 C1 P1 111.4(2) . .
P2 C1 P1 114.30(17) . .
N1 C3 C4 111.3(3) . .
C3 C4 C4 110.5(4) . 2_746

loop_
_geom_bond_atom_site_label_1
_geom_bond_atom_site_label_2
_geom_bond_distance
_geom_bond_site_symmetry_2
Mn1 O4 2.109(2) .
Mn1 O4 2.109(2) 2
Mn1 O2 2.223(2) 2_655
Mn1 O2 2.223(2) 1_455
Mn1 O1 2.225(2) 2
Mn1 O1 2.225(2) .
P1 O2 1.514(2) .
P1 O1 1.516(2) .
P1 O3 1.556(2) .
P1 C1 1.850(3) .
P2 O4 1.491(2) .
P2 O5 1.510(2) .
P2 O6 1.565(2) .
P2 C1 1.844(3) .
O2 Mn1 2.223(2) 1_655
O7 C1 1.458(4) .
C1 C2 1.520(4) .
C3 N1 1.492(5) .
C3 C4 1.509(5) .
C4 C4 1.509(8) 2_746

loop_
_geom_hbond_atom_site_label_D
_geom_hbond_atom_site_label_H
_geom_hbond_atom_site_label_A
_geom_hbond_distance_DH
_geom_hbond_distance_HA
_geom_hbond_distance_DA
_geom_hbond_angle_DHA
_geom_hbond_site_symmetry_A
O3 H3 O3 1.230(2) 1.230(2) 2.461(4) 180.00(15) 2_665
O5 H5 O5 1.228(2) 1.228(2) 2.456(4) 180.00(18) 2_556
O6 H6 O1 0.82 1.89 2.702(3) 172.7 2_655
O7 H7 O2 0.82 2.04 2.843(3) 165.9 1_455
N1 H1N O3 0.89 1.89 2.783(4) 175.4 2_655
N1 H2N O7 0.89 1.97 2.831(4) 163.6 1_645
N1 H3N O2 0.89 2.19 3.028(4) 156.1 2_755

loop_
_geom_torsion_atom_site_label_1
_geom_torsion_atom_site_label_2
_geom_torsion_atom_site_label_3
_geom_torsion_atom_site_label_4
_geom_torsion
_geom_torsion_site_symmetry_1
_geom_torsion_site_symmetry_4
O2 P1 O1 Mn1 119.97(17) . .
O3 P1 O1 Mn1 -117.09(18) . .
C1 P1 O1 Mn1 -3.8(2) . .
O4 Mn1 O1 P1 -21.53(18) . .
O4 Mn1 O1 P1 158.47(18) 2 .
O2 Mn1 O1 P1 -111.84(18) 2_655 .
O2 Mn1 O1 P1 68.16(18) 1_455 .
O1 Mn1 O1 P1 121(100) 2 .
O1 P1 O2 Mn1 -19.1(2) . 1_655
O3 P1 O2 Mn1 -140.59(18) . 1_655
C1 P1 O2 Mn1 103.6(2) . 1_655
O5 P2 O4 Mn1 152.52(17) . .
O6 P2 O4 Mn1 -87.5(2) . .
C1 P2 O4 Mn1 30.8(2) . .
O4 Mn1 O4 P2 165(100) 2 .
O2 Mn1 O4 P2 93.4(2) 2_655 .
O2 Mn1 O4 P2 -86.6(2) 1_455 .
O1 Mn1 O4 P2 -175.2(2) 2 .
O1 Mn1 O4 P2 4.8(2) . .
O4 P2 C1 O7 54.9(2) . .
O5 P2 C1 O7 -71.6(2) . .
O6 P2 C1 O7 176.08(18) . .
O4 P2 C1 C2 171.3(2) . .
O5 P2 C1 C2 44.9(2) . .
O6 P2 C1 C2 -67.5(2) . .
O4 P2 C1 P1 -62.30(19) . .
O5 P2 C1 P1 171.25(16) . .
O6 P2 C1 P1 58.9(2) . .
O2 P1 C1 O7 164.49(19) . .
O1 P1 C1 O7 -68.3(2) . .
O3 P1 C1 O7 46.0(2) . .
O2 P1 C1 C2 47.2(2) . .
O1 P1 C1 C2 174.4(2) . .
O3 P1 C1 C2 -71.3(2) . .
O2 P1 C1 P2 -78.64(19) . .
O1 P1 C1 P2 48.60(19) . .
O3 P1 C1 P2 162.90(16) . .
N1 C3 C4 C4 173.0(4) . 2_746
